data_2001109
loop_
_publ_author_name
'De Ridder, D. J. A.'
'Schenk, H.'

_publ_section_title
;
 Crystal studies of musk compounds. IV. Structure of
 4-acetyl-6-<i>tert</i>-butyl-1,1-dimethylindan (musk celestolide)
;
_journal_issue 1
_journal_name_full 'Acta Crystallographica Section C'
_journal_page_first 140
_journal_page_last 142
_journal_paper_doi 10.1107/S0108270191008211
_journal_volume 48
_journal_year 1992
_chemical_formula_sum 'C17 H24 O'
_chemical_formula_weight 244.38
_space_group_crystal_system triclinic
_space_group_IT_number 2
_space_group_name_Hall '-P 1'
_space_group_name_H-M_alt 'P -1'
_cell_angle_alpha 105.735(6)
_cell_angle_beta 99.58(2)
_cell_angle_gamma 90.090(10)
_cell_formula_units_Z 4
_cell_length_a 10.160(2)
_cell_length_b 12.230(2)
_cell_length_c 12.7960(10)
_cell_volume 1507.2(5)
_diffrn_radiation_type Cu
_diffrn_radiation_wavelength 1.54184
_exptl_absorpt_coefficient_mu 0.461
_exptl_crystal_density_diffrn 1.08
_exptl_crystal_F_000 536
_cod_data_source_file mu0236.cif
_cod_data_source_block mu0236a
_cod_depositor_comments
;
 Updating space group information and adding the symmetry operation list.

 Antanas Vaitkus,
 2018-06-14
;
_cod_original_sg_symbol_H-M P-1
_cod_original_formula_sum 'C17 H24 O1'
_cod_database_code 2001109

loop_
_space_group_symop_id
_space_group_symop_operation_xyz
1 x,y,z
2 -x,-y,-z

loop_
_atom_site_label
_atom_site_fract_x
_atom_site_fract_y
_atom_site_fract_z
_atom_site_U_iso_or_equiv
C(1A) .8535(2) -.0039(2) .2889(2) .0390(10)
C(2A) .9135(2) -.0450(2) .1820(2) .0440(10)
C(3A) .8727(2) .0385(2) .1138(2) .0390(10)
C(4A) .6381(2) .13220(10) .09890(10) .0294(9)
C(5A) .5254(2) .1593(2) .15020(10) .0307(9)
C(6A) .5155(2) .1384(2) .25010(10) .0302(9)
C(7A) .6207(2) .0859(2) .29950(10) .0330(10)
C(8A) .7321(2) .0555(2) .24810(10) .0321(9)
C(9A) .7421(2) .0799(2) .15030(10) .0303(9)
C(10A) .8175(2) -.1027(2) .3318(2) .059(2)
C(11A) .9496(2) .0833(2) .3778(2) .0540(10)
C(12A) .6460(2) .1600(2) -.0059(2) .0340(10)
C(13A) .5193(2) .1741(2) -.0791(2) .0430(10)
C(14A) .3895(2) .1729(2) .30150(10) .0340(10)
C(15A) .3906(2) .1369(2) .4071(2) .0470(10)
C(16A) .3810(2) .3021(2) .3272(2) .0470(10)
C(17A) .2657(2) .1154(2) .2180(2) .0480(10)
O(1A) .75450(10) .17070(10) -.03320(10) .0497(9)
C(1B) 1.2310(2) .5057(2) -.2868(2) .0420(10)
C(2B) 1.3389(2) .5436(2) -.1819(2) .0480(10)
C(3B) 1.3262(2) .4602(2) -.1137(2) .0420(10)
C(4B) 1.0980(2) .3671(2) -.09710(10) .0305(9)
C(5B) .9641(2) .3393(2) -.14750(10) .0310(9)
C(6B) .9114(2) .3598(2) -.24790(10) .0318(9)
C(7B) .9957(2) .4132(2) -.29690(10) .0340(10)
C(8B) 1.1277(2) .4445(2) -.24600(10) .0330(10)
C(9B) 1.1802(2) .4201(2) -.14850(10) .0313(9)
C(10B) 1.1760(2) .6073(2) -.3241(2) .059(2)
C(11B) 1.2854(3) .4210(2) -.3801(2) .065(2)
C(12B) 1.1508(2) .3394(2) .00800(10) .0330(10)
C(13B) 1.0546(2) .3248(2) .0813(2) .0430(10)
C(14B) .7644(2) .3244(2) -.2993(2) .0360(10)
C(15B) .7227(2) .3577(2) -.4064(2) .0590(10)
C(16B) .7438(2) .1958(2) -.3227(2) .0490(10)
C(17B) .6749(2) .3827(2) -.2165(2) .0530(10)
O(1B) 1.27060(10) .32980(10) .03520(10) .0502(9)
H(5A) .454(2) .196(2) .112(2) .042(5)
H(7A) .619(2) .066(2) .3710(10) .035(5)
H(21A) 1.012(2) -.051(2) .199(2) .061(7)
H(22A) .872(2) -.119(2) .143(2) .057(6)
H(31A) .939(2) .110(2) .137(2) .054(6)
H(32A) .863(2) .003(2) .032(2) .044(6)
H(101A) .750(3) -.154(2) .274(2) .085(8)
H(102A) .887(2) -.141(2) .350(2) .078(8)
H(103A) .782(2) -.077(2) .402(2) .073(8)
H(111A) 1.028(3) .046(2) .403(2) .089(9)
H(112A) .973(2) .152(2) .347(2) .056(6)
H(113A) .913(2) .115(2) .446(2) .073(8)
H(131A) .459(2) .102(2) -.092(2) .074(8)
H(132A) .483(2) .247(2) -.044(2) .080(8)
H(133A) .537(2) .184(2) -.153(2) .061(7)
H(151A) .394(2) .052(2) .395(2) .051(6)
H(152A) .466(2) .177(2) .467(2) .052(6)
H(153A) .308(2) .164(2) .440(2) .070(7)
H(161A) .461(2) .343(2) .382(2) .057(6)
H(162A) .375(2) .329(2) .255(2) .049(6)
H(163A) .302(2) .328(2) .359(2) .081(8)
H(171A) .258(2) .142(2) .149(2) .065(7)
H(172A) .267(2) .031(2) .201(2) .063(7)
H(173A) .187(2) .146(2) .256(2) .082(8)
H(5B) .910(2) .296(2) -.1160(10) .035(5)
H(7B) .961(2) .430(2) -.367(2) .036(5)
H(21B) 1.429(3) .550(2) -.203(2) .090(9)
H(22B) 1.318(2) .622(2) -.139(2) .063(7)
H(31B) 1.383(2) .388(2) -.138(2) .063(7)
H(32B) 1.350(2) .496(2) -.032(2) .056(6)
H(101B) 1.139(2) .660(2) -.262(2) .082(8)
H(102B) 1.241(2) .652(2) -.343(2) .073(8)
H(103B) 1.108(2) .587(2) -.392(2) .067(7)
H(111B) 1.362(3) .467(2) -.402(2) .095(9)
H(112B) 1.321(2) .356(2) -.352(2) .073(8)
H(113B) 1.213(2) .399(2) -.446(2) .062(7)
H(131B) 1.000(2) .391(2) .094(2) .073(8)
H(132B) .997(3) .250(2) .038(2) .089(9)
H(133B) 1.103(2) .318(2) .155(2) .054(6)
H(151B) .732(2) .442(2) -.396(2) .066(7)
H(152B) .776(2) .316(2) -.469(2) .074(8)
H(153B) .629(2) .332(2) -.441(2) .077(8)
H(161B) .795(2) .157(2) -.376(2) .064(7)
H(162B) .763(2) .170(2) -.248(2) .057(6)
H(163B) .649(2) .167(2) -.358(2) .067(7)
H(171B) .694(2) .358(2) -.144(2) .070(7)
H(172B) .685(2) .468(2) -.199(2) .070(7)
H(173B) .577(2) .354(2) -.252(2) .063(7)
